data_4027260
loop_
_publ_author_name
'Marcelo Siqueira Valle'
'Mauricio Frota Saraiva'
'Pascal Retailleau'
'Mauro V. de Almeida'
'Robert H. Dodd'

_publ_contact_author_address
;Centre de recherche de Gif-sur-Yvette
Institut de Chimie des Substances Naturelles
UPR 2301, CNRS
Avenue de la Terrasse
91198 Gif-sur-Yvette
France
;
_publ_contact_author_email robert.dodd@icsn.cnrs-gif.fr
_publ_contact_author_fax '+33 1 69 07 72 47 '
_publ_contact_author_name 'Robert H. Dodd'
_publ_contact_author_phone '+33 1 69 82 45 94'
_publ_section_title
;
 Rhodium-Catalyzed Intramolecular Formation of N-Sulfamoyl
 2,3-Aziridino-\g-lactones and Their Use for the Enantiospecific Synthesis
 of \a,\b-Diamino Acid Derivatives
;
_journal_name_full 'Journal of Organic Chemistry'
_journal_page_first 5592
_journal_page_last 5599
_journal_paper_doi 10.1021/jo300468j
_journal_volume 77
_journal_year 2012
_chemical_absolute_configuration ad
_chemical_formula_moiety 'C5 H5 N O5 S'
_chemical_formula_sum 'C5 H5 N O5 S'
_chemical_formula_weight 191.16
_chemical_name_common aziridino-\g-lactone
_chemical_name_systematic
; 
(2aS,2a1R,5aS)-tetrahydro-2H-1,4-dioxa-3-thia-2b-
azacyclopropa[hi]inden-2-one 3,3-dioxide
;
_space_group_IT_number 19
_symmetry_cell_setting orthorhombic
_symmetry_space_group_name_Hall 'P 2ac 2ab'
_symmetry_space_group_name_H-M 'P 21 21 21'
_atom_sites_solution_hydrogens difmap
_atom_sites_solution_primary direct
_atom_sites_solution_secondary difmap
_audit_creation_method SHELXL-97
_cell_angle_alpha 90.00
_cell_angle_beta 90.00
_cell_angle_gamma 90.00
_cell_formula_units_Z 4
_cell_length_a 6.465(4)
_cell_length_b 6.493(4)
_cell_length_c 17.064(8)
_cell_measurement_reflns_used 953
_cell_measurement_temperature 293(2)
_cell_measurement_theta_max 27.49
_cell_measurement_theta_min 0.998
_cell_volume 716.3(7)
_computing_cell_refinement 'HKL Scalepack (Otwinowski & Minor 1997)'
_computing_data_collection 'Collect (Bruker AXS BV, 1997-2004)'
_computing_data_reduction 'HKL Denzo and Scalepack (Otwinowski & Minor 1997)'
_computing_molecular_graphics 'PLATON (Spek, 1980-2004)'
_computing_publication_material 'SHELXL-97 (Sheldrick, 1997)'
_computing_structure_refinement 'SHELXL-97 (Sheldrick, 1997)'
_computing_structure_solution 'SHELXS-86 (Sheldrick, 1990)'
_diffrn_ambient_temperature 293(2)
_diffrn_detector_area_resol_mean 9
_diffrn_measured_fraction_theta_full 0.989
_diffrn_measured_fraction_theta_max 0.989
_diffrn_measurement_device_type 'Nonius KappaCCD diffractometer'
_diffrn_measurement_method 'phi and omega scans'
_diffrn_radiation_monochromator graphite
_diffrn_radiation_source 'fine-focus sealed tube'
_diffrn_radiation_type MoK\a
_diffrn_radiation_wavelength 0.71073
_diffrn_reflns_av_R_equivalents 0.042
_diffrn_reflns_av_sigmaI/netI 0.0254
_diffrn_reflns_limit_h_max 8
_diffrn_reflns_limit_h_min -8
_diffrn_reflns_limit_k_max 8
_diffrn_reflns_limit_k_min -8
_diffrn_reflns_limit_l_max 22
_diffrn_reflns_limit_l_min -21
_diffrn_reflns_number 5167
_diffrn_reflns_theta_full 27.48
_diffrn_reflns_theta_max 27.48
_diffrn_reflns_theta_min 2.39
_exptl_absorpt_coefficient_mu 0.433
_exptl_absorpt_correction_T_max 0.96
_exptl_absorpt_correction_T_min 0.72
_exptl_absorpt_correction_type multi-scan
_exptl_absorpt_process_details Scalepack
_exptl_crystal_colour colourless
_exptl_crystal_density_diffrn 1.773
_exptl_crystal_description plate
_exptl_crystal_F_000 392
_exptl_crystal_size_max 0.55
_exptl_crystal_size_mid 0.27
_exptl_crystal_size_min 0.08
_refine_diff_density_max 0.354
_refine_diff_density_min -0.336
_refine_diff_density_rms 0.091
_refine_ls_abs_structure_details 'Flack H D (1983), Acta Cryst. A39, 876-881; 641 Friedel pairs coverage= 0.97'
_refine_ls_abs_structure_Flack 0.1(3)
_refine_ls_extinction_coef 0.071(13)
_refine_ls_extinction_expression Fc^*^=kFc[1+0.001xFc^2^\l^3^/sin(2\q)]^-1/4^
_refine_ls_extinction_method SHELXL
_refine_ls_goodness_of_fit_ref 1.135
_refine_ls_hydrogen_treatment constr
_refine_ls_matrix_type full
_refine_ls_number_parameters 110
_refine_ls_number_reflns 1618
_refine_ls_number_restraints 0
_refine_ls_restrained_S_all 1.135
_refine_ls_R_factor_all 0.0679
_refine_ls_R_factor_gt 0.0647
_refine_ls_shift/su_max 0.001
_refine_ls_shift/su_mean 0.000
_refine_ls_structure_factor_coef Fsqd
_refine_ls_weighting_details 'calc w=1/[\s^2^(Fo^2^)+(0.0000P)^2^+2.7207P] where P=(Fo^2^+2Fc^2^)/3'
_refine_ls_weighting_scheme calc
_refine_ls_wR_factor_gt 0.1538
_refine_ls_wR_factor_ref 0.1553
_reflns_number_gt 1527
_reflns_number_total 1620
_reflns_threshold_expression >2sigma(I)
_cod_data_source_file jo300468j_si_002_2.cif
_cod_data_source_block compound_6
_cod_database_code 4027260

loop_
_symmetry_equiv_pos_as_xyz
'x, y, z'
'-x+1/2, -y, z+1/2'
'x+1/2, -y+1/2, -z'
'-x, y+1/2, -z+1/2'

loop_
_atom_site_label
_atom_site_type_symbol
_atom_site_fract_x
_atom_site_fract_y
_atom_site_fract_z
_atom_site_U_iso_or_equiv
_atom_site_adp_type
_atom_site_occupancy
_atom_site_symmetry_multiplicity
_atom_site_calc_flag
_atom_site_refinement_flags
S1 S -0.0420(2) 0.4185(3) 0.38586(8) 0.0415(4) Uani 1 1 d .
O1 O -0.1289(7) 0.2177(8) 0.3931(3) 0.0665(15) Uani 1 1 d .
O2 O -0.1667(7) 0.5906(9) 0.4020(3) 0.0673(15) Uani 1 1 d .
O3 O 0.0374(6) 0.4461(6) 0.29994(19) 0.0422(10) Uani 1 1 d .
O4 O 0.4072(6) 0.6196(6) 0.3136(2) 0.0476(11) Uani 1 1 d .
O5 O 0.3573(10) 0.9032(7) 0.3821(4) 0.095(2) Uani 1 1 d .
N2 N 0.1622(6) 0.4187(8) 0.4424(2) 0.0356(10) Uani 1 1 d .
C1 C 0.2177(9) 0.3249(9) 0.2782(3) 0.0400(13) Uani 1 1 d .
H1A H 0.2480 0.3426 0.2229 0.045 Uiso 1 1 calc R
H1B H 0.1925 0.1799 0.2880 0.045 Uiso 1 1 calc R
C2 C 0.3967(8) 0.3999(9) 0.3272(3) 0.0365(11) Uani 1 1 d .
H2 H 0.5250 0.3343 0.3095 0.041 Uiso 1 1 calc R
C3 C 0.3694(8) 0.3673(8) 0.4135(3) 0.0323(11) Uani 1 1 d .
H1 H 0.4565 0.2686 0.4417 0.036 Uiso 1 1 calc R
C4 C 0.3276(8) 0.5715(10) 0.4465(3) 0.0411(12) Uani 1 1 d .
H4 H 0.3857 0.6052 0.4980 0.046 Uiso 1 1 calc R
C5 C 0.3590(10) 0.7234(9) 0.3797(4) 0.0494(14) Uani 1 1 d .

loop_
_atom_site_aniso_label
_atom_site_aniso_U_11
_atom_site_aniso_U_22
_atom_site_aniso_U_33
_atom_site_aniso_U_23
_atom_site_aniso_U_13
_atom_site_aniso_U_12
S1 0.0289(6) 0.0602(9) 0.0354(6) 0.0050(7) 0.0017(6) 0.0036(7)
O1 0.043(2) 0.082(3) 0.075(3) 0.023(3) -0.003(2) -0.026(2)
O2 0.048(2) 0.103(4) 0.052(3) -0.007(3) 0.0043(19) 0.035(3)
O3 0.0366(18) 0.059(3) 0.0306(17) 0.0051(17) -0.0037(16) 0.008(2)
O4 0.060(3) 0.044(2) 0.0385(19) 0.0084(18) 0.0001(19) -0.0210(19)
O5 0.151(6) 0.031(2) 0.104(4) 0.007(3) -0.028(4) -0.013(3)
N2 0.034(2) 0.044(2) 0.029(2) 0.008(2) -0.0002(16) 0.003(2)
C1 0.041(3) 0.043(3) 0.036(3) -0.014(2) -0.004(2) 0.000(2)
C2 0.034(2) 0.037(3) 0.038(3) -0.003(2) 0.004(2) 0.001(2)
C3 0.029(2) 0.029(2) 0.039(3) -0.0027(19) -0.007(2) -0.0023(19)
C4 0.046(3) 0.042(3) 0.035(3) -0.008(2) -0.007(2) 0.003(3)
C5 0.064(4) 0.033(3) 0.052(3) 0.001(3) -0.008(3) -0.009(3)

loop_
_atom_type_symbol
_atom_type_description
_atom_type_scat_dispersion_real
_atom_type_scat_dispersion_imag
_atom_type_scat_source
C C 0.0033 0.0016 'International Tables Vol C Tables 4.2.6.8 and 6.1.1.4'
N N 0.0061 0.0033 'International Tables Vol C Tables 4.2.6.8 and 6.1.1.4'
O O 0.0106 0.0060 'International Tables Vol C Tables 4.2.6.8 and 6.1.1.4'
H H 0.0000 0.0000 'International Tables Vol C Tables 4.2.6.8 and 6.1.1.4'
S S 0.1246 0.1234 'International Tables Vol C Tables 4.2.6.8 and 6.1.1.4'

loop_
_geom_angle_atom_site_label_1
_geom_angle_atom_site_label_2
_geom_angle_atom_site_label_3
_geom_angle
O2 S1 O1 119.0(3)
O2 S1 O3 106.3(3)
O1 S1 O3 108.4(3)
O2 S1 N2 110.3(3)
O1 S1 N2 105.5(3)
O3 S1 N2 106.7(2)
C1 O3 S1 116.1(3)
C5 O4 C2 110.3(4)
C4 N2 C3 60.1(3)
C4 N2 S1 128.3(4)
C3 N2 S1 122.7(3)
O3 C1 C2 107.4(4)
O3 C1 H1A 110.2
C2 C1 H1A 110.2
O3 C1 H1B 110.2
C2 C1 H1B 110.2
H1A C1 H1B 108.5
O4 C2 C3 107.6(4)
O4 C2 C1 105.4(4)
C3 C2 C1 114.2(5)
O4 C2 H2 109.8
C3 C2 H2 109.8
C1 C2 H2 109.8
C4 C3 N2 59.8(3)
C4 C3 C2 105.8(4)
N2 C3 C2 113.9(4)
C4 C3 H1 120.6
N2 C3 H1 120.6
C2 C3 H1 120.6
N2 C4 C3 60.1(3)
N2 C4 C5 120.1(5)
C3 C4 C5 105.9(5)
N2 C4 H4 118.4
C3 C4 H4 118.4
C5 C4 H4 118.4
O5 C5 O4 122.0(7)
O5 C5 C4 128.3(7)
O4 C5 C4 109.4(5)

loop_
_geom_bond_atom_site_label_1
_geom_bond_atom_site_label_2
_geom_bond_distance
S1 O2 1.406(5)
S1 O1 1.425(5)
S1 O3 1.564(4)
S1 N2 1.635(4)
O3 C1 1.455(7)
O4 C5 1.351(8)
O4 C2 1.447(7)
O5 C5 1.168(7)
N2 C4 1.460(7)
N2 C3 1.466(6)
C1 C2 1.508(7)
C1 H1A 0.9700
C1 H1B 0.9700
C2 C3 1.499(7)
C2 H2 0.9800
C3 C4 1.465(8)
C3 H1 0.9800
C4 C5 1.521(8)
C4 H4 0.9800

loop_
_geom_torsion_atom_site_label_1
_geom_torsion_atom_site_label_2
_geom_torsion_atom_site_label_3
_geom_torsion_atom_site_label_4
_geom_torsion
O2 S1 O3 C1 161.3(4)
O1 S1 O3 C1 -69.7(4)
N2 S1 O3 C1 43.6(4)
O2 S1 N2 C4 -62.0(5)
O1 S1 N2 C4 168.3(5)
O3 S1 N2 C4 53.0(5)
O2 S1 N2 C3 -137.7(4)
O1 S1 N2 C3 92.6(5)
O3 S1 N2 C3 -22.6(5)
S1 O3 C1 C2 -65.0(5)
C5 O4 C2 C3 -9.1(6)
C5 O4 C2 C1 113.1(5)
O3 C1 C2 O4 -54.5(5)
O3 C1 C2 C3 63.3(6)
S1 N2 C3 C4 118.8(5)
C4 N2 C3 C2 -94.9(5)
S1 N2 C3 C2 23.9(6)
O4 C2 C3 C4 9.9(6)
C1 C2 C3 C4 -106.7(5)
O4 C2 C3 N2 73.3(5)
C1 C2 C3 N2 -43.3(6)
S1 N2 C4 C3 -109.8(5)
C3 N2 C4 C5 91.8(6)
S1 N2 C4 C5 -18.0(7)
C2 C3 C4 N2 108.9(4)
N2 C3 C4 C5 -116.0(5)
C2 C3 C4 C5 -7.1(6)
C2 O4 C5 O5 -179.9(7)
C2 O4 C5 C4 4.5(6)
N2 C4 C5 O5 122.3(8)
C3 C4 C5 O5 -173.4(7)
N2 C4 C5 O4 -62.4(7)
C3 C4 C5 O4 1.9(6)
